data_4502527
loop_
_publ_author_name
'Lee, So Young'
'Jung, Jong Hwa'
'Vittal, Jagadese J.'
'Lee, Shim Sung'

_publ_section_title
;
 Solvent-Dependent Networking of O2S2-Macrocycle with Silver Perchlorate
 into One- and Two-Dimensional Coordination Polymers
;
_journal_issue 3
_journal_name_full 'Crystal Growth &amp; Design'
_journal_page_first 1033
_journal_paper_doi 10.1021/cg901335w
_journal_volume 10
_journal_year 2010
_chemical_formula_sum 'C20 H24 Ag Cl O6 S2'
_chemical_formula_weight 567.83
_chemical_name_systematic
; 
 ? 
;
_space_group_IT_number 14
_symmetry_cell_setting monoclinic
_symmetry_space_group_name_Hall '-P 2ybc'
_symmetry_space_group_name_H-M 'P 1 21/c 1'
_atom_sites_solution_hydrogens geom
_atom_sites_solution_primary direct
_atom_sites_solution_secondary difmap
_audit_creation_method SHELXTL
_cell_angle_alpha 90.00
_cell_angle_beta 92.51(3)
_cell_angle_gamma 90.00
_cell_formula_units_Z 4
_cell_length_a 9.3690(19)
_cell_length_b 15.945(3)
_cell_length_c 14.991(3)
_cell_measurement_temperature 100(2)
_cell_volume 2237.3(8)
_computing_cell_refinement HKL2000
_computing_data_collection 'Bruker Proteum 300'
_computing_data_reduction HKL2000
_computing_molecular_graphics 'Bruker SHELXTL'
_computing_publication_material 'Bruker SHELXTL'
_computing_structure_refinement 'Bruker SHELXTL'
_computing_structure_solution 'Bruker SHELXTL'
_diffrn_ambient_temperature 100(2)
_diffrn_measured_fraction_theta_full 0.958
_diffrn_measured_fraction_theta_max 0.958
_diffrn_measurement_device_type 'CCD area detector'
_diffrn_measurement_method 'phi scans'
_diffrn_radiation_monochromator 'Pt coated Si double crystal'
_diffrn_radiation_source 'Fixed gap multipole wiggler beamline'
_diffrn_radiation_type synchrotron
_diffrn_radiation_wavelength 0.71073
_diffrn_reflns_av_R_equivalents 0.0619
_diffrn_reflns_av_sigmaI/netI 0.0591
_diffrn_reflns_limit_h_max 11
_diffrn_reflns_limit_h_min 0
_diffrn_reflns_limit_k_max 18
_diffrn_reflns_limit_k_min -18
_diffrn_reflns_limit_l_max 17
_diffrn_reflns_limit_l_min -17
_diffrn_reflns_number 7002
_diffrn_reflns_theta_full 25.02
_diffrn_reflns_theta_max 25.02
_diffrn_reflns_theta_min 2.52
_exptl_absorpt_coefficient_mu 1.241
_exptl_absorpt_correction_T_max 0.8859
_exptl_absorpt_correction_T_min 0.7894
_exptl_absorpt_correction_type none
_exptl_crystal_colour colorless
_exptl_crystal_density_diffrn 1.686
_exptl_crystal_density_method 'not measured'
_exptl_crystal_description block
_exptl_crystal_F_000 1152
_exptl_crystal_size_max 0.20
_exptl_crystal_size_mid 0.10
_exptl_crystal_size_min 0.10
_refine_diff_density_max 1.460
_refine_diff_density_min -2.079
_refine_diff_density_rms 0.176
_refine_ls_extinction_method none
_refine_ls_goodness_of_fit_ref 1.060
_refine_ls_hydrogen_treatment constr
_refine_ls_matrix_type full
_refine_ls_number_parameters 271
_refine_ls_number_reflns 3772
_refine_ls_number_restraints 0
_refine_ls_restrained_S_all 1.060
_refine_ls_R_factor_all 0.0619
_refine_ls_R_factor_gt 0.0567
_refine_ls_shift/su_max 0.000
_refine_ls_shift/su_mean 0.000
_refine_ls_structure_factor_coef Fsqd
_refine_ls_weighting_details 'calc w=1/[\s^2^(Fo^2^)+(0.1177P)^2^+3.9224P] where P=(Fo^2^+2Fc^2^)/3'
_refine_ls_weighting_scheme calc
_refine_ls_wR_factor_gt 0.1609
_refine_ls_wR_factor_ref 0.1670
_reflns_number_gt 3492
_reflns_number_total 3772
_reflns_threshold_expression >2sigma(I)
_cod_data_source_file cg901335w_si_002.cif
_cod_data_source_block 2b
_cod_depositor_comments
;
The following automatic conversions were performed:

'_symmetry_cell_setting' value 'Monoclinic' changed to 'monoclinic'
according to /home/saulius/struct/CIF-dictionaries/cif_core.dic
dictionary named 'cif_core.dic' version 2.4.2 from 2011-04-26.

Automatic conversion script
Id: cif_fix_values 1715 2011-07-08 13:25:40Z adriana 
;
_cod_original_sg_symbol_H-M P2(1)/c
_cod_database_code 4502527

loop_
_symmetry_equiv_pos_as_xyz
'x, y, z'
'-x, y+1/2, -z+1/2'
'-x, -y, -z'
'x, -y-1/2, z-1/2'

loop_
_atom_site_label
_atom_site_type_symbol
_atom_site_fract_x
_atom_site_fract_y
_atom_site_fract_z
_atom_site_U_iso_or_equiv
_atom_site_adp_type
_atom_site_occupancy
_atom_site_symmetry_multiplicity
_atom_site_calc_flag
_atom_site_refinement_flags
Ag1 Ag 0.02822(3) 0.11102(2) 0.51382(2) 0.0274(2) Uani 1 1 d .
Cl1 Cl -0.30571(12) 0.03115(7) 0.44696(8) 0.0331(3) Uani 1 1 d .
S1 S -0.11444(11) 0.17464(6) 0.63218(7) 0.0242(3) Uani 1 1 d .
S2 S 0.12333(12) 0.32004(6) 0.88133(7) 0.0260(3) Uani 1 1 d .
O1 O 0.3488(3) 0.18752(19) 0.8133(2) 0.0291(7) Uani 1 1 d .
O2 O 0.0672(3) 0.0615(2) 0.8585(2) 0.0320(7) Uani 1 1 d .
O3 O -0.1508(3) 0.0119(2) 0.4417(2) 0.0315(7) Uani 1 1 d .
O4 O -0.3434(3) 0.0586(3) 0.5413(2) 0.0443(9) Uani 1 1 d .
O5 O -0.4091(4) -0.0313(3) 0.4102(3) 0.0537(11) Uani 1 1 d .
O6 O -0.3295(4) 0.1129(3) 0.3909(3) 0.0599(14) Uani 1 1 d .
C1 C 0.3182(5) 0.0504(3) 0.8726(3) 0.0345(10) Uani 1 1 d .
H1A H 0.3113 -0.0086 0.8573 0.041 Uiso 1 1 calc R
H1B H 0.4011 0.0576 0.9130 0.041 Uiso 1 1 calc R
C2 C 0.1870(5) 0.0754(3) 0.9201(3) 0.0311(10) Uani 1 1 d .
H2A H 0.1778 0.0418 0.9734 0.037 Uiso 1 1 calc R
H2B H 0.1923 0.1341 0.9373 0.037 Uiso 1 1 calc R
C3 C -0.0599(5) 0.0979(3) 0.8773(3) 0.0258(9) Uani 1 1 d .
C4 C -0.0969(5) 0.1218(3) 0.9628(3) 0.0322(11) Uani 1 1 d .
H4B H -0.0329 0.1133 1.0111 0.039 Uiso 1 1 calc R
C5 C -0.2282(5) 0.1579(3) 0.9759(3) 0.0337(10) Uani 1 1 d .
H5B H -0.2527 0.1738 1.0330 0.040 Uiso 1 1 calc R
C6 C -0.3242(5) 0.1706(3) 0.9034(3) 0.0363(11) Uani 1 1 d .
H6B H -0.4125 0.1953 0.9118 0.044 Uiso 1 1 calc R
C7 C -0.2872(5) 0.1464(3) 0.8194(3) 0.0311(10) Uani 1 1 d .
H7A H -0.3523 0.1543 0.7715 0.037 Uiso 1 1 calc R
C8 C -0.1573(5) 0.1108(2) 0.8042(3) 0.0259(10) Uani 1 1 d .
C9 C -0.1160(5) 0.0868(3) 0.7121(3) 0.0259(9) Uani 1 1 d .
H9A H -0.1821 0.0445 0.6890 0.031 Uiso 1 1 calc R
H9B H -0.0216 0.0618 0.7161 0.031 Uiso 1 1 calc R
C10 C 0.0062(5) 0.2478(3) 0.6908(3) 0.0266(9) Uani 1 1 d .
H10A H 0.0677 0.2171 0.7331 0.032 Uiso 1 1 calc R
H10B H 0.0662 0.2746 0.6481 0.032 Uiso 1 1 calc R
C11 C -0.0753(5) 0.3146(3) 0.7404(3) 0.0300(10) Uani 1 1 d .
H11A H -0.1354 0.3460 0.6979 0.036 Uiso 1 1 calc R
H11B H -0.1370 0.2876 0.7821 0.036 Uiso 1 1 calc R
C12 C 0.0239(5) 0.3746(3) 0.7909(3) 0.0269(9) Uani 1 1 d .
H12A H -0.0313 0.4198 0.8155 0.032 Uiso 1 1 calc R
H12B H 0.0904 0.3987 0.7502 0.032 Uiso 1 1 calc R
C13 C 0.3083(5) 0.3520(3) 0.8654(3) 0.0286(9) Uani 1 1 d .
H13A H 0.3168 0.4121 0.8740 0.034 Uiso 1 1 calc R
H13B H 0.3706 0.3247 0.9099 0.034 Uiso 1 1 calc R
C14 C 0.3551(5) 0.3298(3) 0.7743(3) 0.0270(9) Uani 1 1 d .
C15 C 0.3769(6) 0.3926(3) 0.7115(4) 0.0358(12) Uani 1 1 d .
H15A H 0.3695 0.4485 0.7283 0.043 Uiso 1 1 calc R
C16 C 0.4094(6) 0.3733(4) 0.6252(4) 0.0419(13) Uani 1 1 d .
H16A H 0.4242 0.4158 0.5842 0.050 Uiso 1 1 calc R
C17 C 0.4198(6) 0.2897(4) 0.5997(3) 0.0434(13) Uani 1 1 d .
H17A H 0.4410 0.2766 0.5413 0.052 Uiso 1 1 calc R
C18 C 0.3987(5) 0.2257(3) 0.6605(3) 0.0374(11) Uani 1 1 d .
H18A H 0.4051 0.1699 0.6428 0.045 Uiso 1 1 calc R
C19 C 0.3682(5) 0.2454(3) 0.7477(3) 0.0283(9) Uani 1 1 d .
C20 C 0.3402(5) 0.1008(3) 0.7879(4) 0.0328(11) Uani 1 1 d .
H20A H 0.4277 0.0835 0.7609 0.039 Uiso 1 1 calc R
H20B H 0.2610 0.0919 0.7452 0.039 Uiso 1 1 calc R

loop_
_atom_site_aniso_label
_atom_site_aniso_U_11
_atom_site_aniso_U_22
_atom_site_aniso_U_33
_atom_site_aniso_U_23
_atom_site_aniso_U_13
_atom_site_aniso_U_12
Ag1 0.0297(3) 0.0287(3) 0.0243(3) -0.00198(11) 0.00535(18) -0.00224(11)
Cl1 0.0277(6) 0.0369(6) 0.0345(6) 0.0026(5) 0.0006(5) -0.0011(4)
S1 0.0251(6) 0.0247(5) 0.0226(6) -0.0025(4) -0.0001(4) -0.0008(4)
S2 0.0275(6) 0.0244(5) 0.0260(6) -0.0011(4) 0.0021(4) 0.0005(4)
O1 0.0306(16) 0.0285(16) 0.0279(16) -0.0051(12) -0.0017(13) 0.0040(12)
O2 0.0271(16) 0.0369(18) 0.0314(17) -0.0040(14) -0.0051(13) 0.0046(13)
O3 0.0242(15) 0.0300(16) 0.0404(18) 0.0006(13) 0.0031(14) 0.0018(12)
O4 0.0253(17) 0.067(2) 0.040(2) -0.0256(17) 0.0008(15) -0.0085(16)
O5 0.0303(18) 0.076(3) 0.056(3) -0.042(2) 0.0138(18) -0.0156(18)
O6 0.027(2) 0.070(3) 0.083(3) 0.061(2) 0.010(2) 0.0134(17)
C1 0.027(2) 0.030(2) 0.046(3) -0.001(2) -0.006(2) 0.0054(18)
C2 0.030(2) 0.034(2) 0.028(2) 0.0006(19) -0.0056(19) -0.0014(19)
C3 0.026(2) 0.027(2) 0.025(2) 0.0016(17) 0.0044(18) -0.0040(16)
C4 0.032(3) 0.040(3) 0.024(2) 0.0015(18) -0.004(2) -0.0062(19)
C5 0.030(2) 0.048(3) 0.024(2) -0.003(2) 0.0103(19) -0.006(2)
C6 0.023(2) 0.047(3) 0.038(3) -0.004(2) 0.004(2) -0.0041(19)
C7 0.024(2) 0.041(3) 0.028(2) 0.0043(19) 0.0018(18) -0.0057(19)
C8 0.023(2) 0.026(2) 0.029(3) 0.0002(15) 0.0050(19) -0.0064(15)
C9 0.033(2) 0.0209(19) 0.023(2) 0.0047(17) -0.0037(18) -0.0026(17)
C10 0.027(2) 0.026(2) 0.027(2) -0.0032(17) 0.0051(18) -0.0036(17)
C11 0.029(2) 0.026(2) 0.035(2) -0.0046(18) -0.001(2) 0.0010(17)
C12 0.028(2) 0.023(2) 0.029(2) -0.0016(17) 0.0051(19) 0.0011(17)
C13 0.027(2) 0.031(2) 0.027(2) -0.0035(18) -0.0040(18) -0.0041(17)
C14 0.023(2) 0.033(2) 0.025(2) -0.0046(17) 0.0019(17) -0.0034(17)
C15 0.034(3) 0.039(3) 0.034(3) -0.0007(19) 0.000(2) -0.0089(19)
C16 0.043(3) 0.053(3) 0.030(3) 0.005(2) 0.003(2) -0.020(2)
C17 0.042(3) 0.064(4) 0.025(2) -0.009(2) 0.008(2) -0.018(3)
C18 0.031(2) 0.047(3) 0.035(3) -0.014(2) 0.003(2) -0.006(2)
C19 0.024(2) 0.035(2) 0.026(2) -0.0020(18) 0.0030(18) -0.0024(18)
C20 0.029(2) 0.028(2) 0.041(3) -0.0070(19) 0.000(2) 0.0037(17)

loop_
_atom_type_symbol
_atom_type_description
_atom_type_scat_dispersion_real
_atom_type_scat_dispersion_imag
_atom_type_scat_source
C C 0.0033 0.0016 'International Tables Vol C Tables 4.2.6.8 and 6.1.1.4'
H H 0.0000 0.0000 'International Tables Vol C Tables 4.2.6.8 and 6.1.1.4'
O O 0.0106 0.0060 'International Tables Vol C Tables 4.2.6.8 and 6.1.1.4'
Cl Cl 0.1484 0.1585 'International Tables Vol C Tables 4.2.6.8 and 6.1.1.4'
S S 0.1246 0.1234 'International Tables Vol C Tables 4.2.6.8 and 6.1.1.4'
Ag Ag -0.8971 1.1015 'International Tables Vol C Tables 4.2.6.8 and 6.1.1.4'

loop_
_geom_angle_atom_site_label_1
_geom_angle_atom_site_label_2
_geom_angle_atom_site_label_3
_geom_angle
_geom_angle_site_symmetry_1
_geom_angle_site_symmetry_3
O3 Ag1 S2 114.18(9) 3_556 4_565
O3 Ag1 S1 114.14(9) 3_556 .
S2 Ag1 S1 128.09(4) 4_565 .
O3 Ag1 O3 84.63(10) 3_556 .
S2 Ag1 O3 101.04(8) 4_565 .
S1 Ag1 O3 101.20(8) . .
O5 Cl1 O3 117.7(2) . .
O5 Cl1 O4 111.2(2) . .
O3 Cl1 O4 111.80(19) . .
O5 Cl1 O6 106.7(3) . .
O3 Cl1 O6 105.1(2) . .
O4 Cl1 O6 103.0(3) . .
C10 S1 C9 101.2(2) . .
C10 S1 Ag1 105.31(14) . .
C9 S1 Ag1 100.00(15) . .
C12 S2 C13 103.0(2) . .
C12 S2 Ag1 101.21(15) . 4_566
C13 S2 Ag1 110.97(15) . 4_566
C19 O1 C20 117.9(4) . .
C3 O2 C2 117.8(4) . .
Cl1 O3 Ag1 128.46(19) . 3_556
Cl1 O3 Ag1 118.74(18) . .
Ag1 O3 Ag1 95.37(10) 3_556 .
C2 C1 C20 113.5(4) . .
O2 C2 C1 106.7(4) . .
O2 C3 C4 124.0(4) . .
O2 C3 C8 116.3(4) . .
C4 C3 C8 119.7(4) . .
C5 C4 C3 120.2(5) . .
C4 C5 C6 119.9(5) . .
C7 C6 C5 119.5(5) . .
C8 C7 C6 121.9(4) . .
C7 C8 C3 118.8(4) . .
C7 C8 C9 121.7(4) . .
C3 C8 C9 119.6(4) . .
C8 C9 S1 114.5(3) . .
C11 C10 S1 111.7(3) . .
C12 C11 C10 112.1(4) . .
C11 C12 S2 110.6(3) . .
C14 C13 S2 111.7(3) . .
C15 C14 C19 118.5(4) . .
C15 C14 C13 120.2(4) . .
C19 C14 C13 121.1(4) . .
C16 C15 C14 121.2(5) . .
C15 C16 C17 119.6(5) . .
C18 C17 C16 120.7(5) . .
C19 C18 C17 119.6(5) . .
O1 C19 C18 124.4(4) . .
O1 C19 C14 115.1(4) . .
C18 C19 C14 120.5(4) . .
O1 C20 C1 107.1(4) . .

loop_
_geom_bond_atom_site_label_1
_geom_bond_atom_site_label_2
_geom_bond_distance
_geom_bond_site_symmetry_2
Ag1 O3 2.353(3) 3_556
Ag1 S2 2.4702(12) 4_565
Ag1 S1 2.4842(12) .
Ag1 O3 2.515(3) .
Cl1 O5 1.479(4) .
Cl1 O3 1.489(3) .
Cl1 O4 1.536(4) .
Cl1 O6 1.562(3) .
S1 C10 1.823(4) .
S1 C9 1.843(4) .
S2 C12 1.830(5) .
S2 C13 1.832(5) .
S2 Ag1 2.4702(12) 4_566
O1 C19 1.366(5) .
O1 C20 1.436(5) .
O2 C3 1.364(6) .
O2 C2 1.439(5) .
O3 Ag1 2.353(3) 3_556
C1 C2 1.500(7) .
C1 C20 1.524(7) .
C3 C4 1.396(7) .
C3 C8 1.410(7) .
C4 C5 1.380(7) .
C5 C6 1.394(7) .
C6 C7 1.377(7) .
C7 C8 1.370(7) .
C8 C9 1.500(7) .
C10 C11 1.524(6) .
C11 C12 1.513(6) .
C13 C14 1.494(6) .
C14 C15 1.396(7) .
C14 C19 1.410(6) .
C15 C16 1.378(8) .
C16 C17 1.391(8) .
C17 C18 1.389(8) .
C18 C19 1.387(7) .
